data_7001712
loop_
_publ_author_name
'Qureshi, Naseem'
'Yufit, Dmitry S.'
'Howard, Judith A. K.'
'Steed, Jonathan W.'

_publ_section_title
;
 Ion-pair binding by mixed N,S-donor 2-ureidopyridine ligands
;
_journal_issue 29
_journal_name_full 'Dalton Transactions'
_journal_page_first 5708
_journal_paper_doi 10.1039/b905555j
_journal_year 2009
_chemical_absolute_configuration ad
_chemical_formula_moiety 'C13 H13 N3 O S, Ag, PF6'
_chemical_formula_sum 'C13 H13 Ag F6 N3 O P S'
_chemical_formula_weight 512.16
_chemical_name_systematic
;
?
;
_space_group_IT_number 19
_symmetry_cell_setting orthorhombic
_symmetry_Int_Tables_number 19
_symmetry_space_group_name_Hall 'P 2ac 2ab'
_symmetry_space_group_name_H-M 'P 21 21 21'
_atom_sites_solution_hydrogens geom
_atom_sites_solution_primary direct
_atom_sites_solution_secondary difmap
_audit_creation_method SHELXL-97
_cell_angle_alpha 90.00
_cell_angle_beta 90.00
_cell_angle_gamma 90.00
_cell_formula_units_Z 4
_cell_length_a 8.7396(2)
_cell_length_b 12.2836(2)
_cell_length_c 15.3536(3)
_cell_measurement_reflns_used 6522
_cell_measurement_temperature 120.0(2)
_cell_measurement_theta_max 31.43
_cell_measurement_theta_min 2.68
_cell_volume 1648.27(6)
_computing_cell_refinement 'SAINT Ver. 6.45 (Bruker-AXS, 2003)'
_computing_data_collection 'SMART Ver. 5.630 (Bruker-AXS, 2003)'
_computing_data_reduction 'SAINT Ver. 6.45'
_computing_molecular_graphics 'SHELXTL Ver. 6.14'
_computing_publication_material 'SHELXTL Ver. 6.14'
_computing_structure_refinement 'SHELXTL Ver. 6.14'
_computing_structure_solution 'SHELXTL Ver. 6.14 (Bruker-AXS, 2003)'
_diffrn_ambient_temperature 120(2)
_diffrn_measured_fraction_theta_full 1.000
_diffrn_measured_fraction_theta_max 1.000
_diffrn_measurement_device_type 'Bruker SMART CCD 6000'
_diffrn_measurement_method '0.30\% \w scans'
_diffrn_radiation_monochromator graphite
_diffrn_radiation_source 'fine-focus sealed tube'
_diffrn_radiation_type Mo-K\a
_diffrn_radiation_wavelength 0.71073
_diffrn_reflns_av_R_equivalents 0.0258
_diffrn_reflns_av_sigmaI/netI 0.0193
_diffrn_reflns_limit_h_max 12
_diffrn_reflns_limit_h_min -12
_diffrn_reflns_limit_k_max 17
_diffrn_reflns_limit_k_min -17
_diffrn_reflns_limit_l_max 21
_diffrn_reflns_limit_l_min -21
_diffrn_reflns_number 21967
_diffrn_reflns_theta_full 30.00
_diffrn_reflns_theta_max 30.00
_diffrn_reflns_theta_min 2.12
_diffrn_standards_number 0
_exptl_absorpt_coefficient_mu 1.519
_exptl_absorpt_correction_T_max 0.9144
_exptl_absorpt_correction_T_min 0.7509
_exptl_absorpt_correction_type multi-scan
_exptl_absorpt_process_details
;
SADABS (Bruker-AXS, 2003)
;
_exptl_crystal_colour colorless
_exptl_crystal_density_diffrn 2.064
_exptl_crystal_density_method 'not measured'
_exptl_crystal_description prism
_exptl_crystal_F_000 1008
_exptl_crystal_size_max 0.20
_exptl_crystal_size_mid 0.08
_exptl_crystal_size_min 0.06
_refine_diff_density_max 0.860
_refine_diff_density_min -0.475
_refine_diff_density_rms 0.079
_refine_ls_abs_structure_details 'Flack H D (1983), Acta Cryst. A39, 876-881'
_refine_ls_abs_structure_Flack -0.050(18)
_refine_ls_extinction_method none
_refine_ls_goodness_of_fit_ref 0.979
_refine_ls_hydrogen_treatment mixed
_refine_ls_matrix_type full
_refine_ls_number_parameters 243
_refine_ls_number_reflns 4817
_refine_ls_number_restraints 0
_refine_ls_restrained_S_all 0.979
_refine_ls_R_factor_all 0.0272
_refine_ls_R_factor_gt 0.0255
_refine_ls_shift/su_max 0.003
_refine_ls_shift/su_mean 0.000
_refine_ls_structure_factor_coef Fsqd
_refine_ls_weighting_details 'calc w=1/[\s^2^(Fo^2^)+(0.0300P)^2^+2.0000P] where P=(Fo^2^+2Fc^2^)/3'
_refine_ls_weighting_scheme calc
_refine_ls_wR_factor_gt 0.0603
_refine_ls_wR_factor_ref 0.0615
_reflns_number_gt 4591
_reflns_number_total 4817
_reflns_threshold_expression I>2\s(I)
_cod_data_source_file b905555j.txt
_cod_data_source_block 3_s221
_cod_depositor_comments
;
The following automatic conversions were performed:
'_symmetry_cell_setting' value 'Orthorhombic' changed to 'orthorhombic'
according to '/home/saulius/struct/CIF-dictionaries/cif_core.dic'
dictionary named 'cif_core.dic' version 2.4.1 from 2010-06-29.

Automatic conversion script
Id: cif_fix_enum 1527 2010-12-29 10:47:43Z saulius 
;
_cod_original_sg_symbol_Hall 'P 2ac 2ab '
_cod_original_sg_symbol_H-M 'P 21 21 21 '
_cod_database_code 7001712

loop_
_symmetry_equiv_pos_as_xyz
'x, y, z'
'-x+1/2, -y, z+1/2'
'-x, y+1/2, -z+1/2'
'x+1/2, -y+1/2, -z'

loop_
_atom_site_label
_atom_site_type_symbol
_atom_site_fract_x
_atom_site_fract_y
_atom_site_fract_z
_atom_site_U_iso_or_equiv
_atom_site_adp_type
_atom_site_occupancy
_atom_site_symmetry_multiplicity
_atom_site_calc_flag
_atom_site_refinement_flags
_atom_site_disorder_assembly
_atom_site_disorder_group
Ag1 Ag 0.59906(2) 1.088852(15) 0.168853(13) 0.02429(5) Uani 1 1 d . . .
S1 S 0.46129(7) 0.91783(5) 0.18344(4) 0.02119(11) Uani 1 1 d . . .
P1 P 0.87893(8) 0.97335(5) 0.99244(4) 0.02185(12) Uani 1 1 d . . .
O1 O 0.5390(2) 0.67624(15) 0.47014(12) 0.0206(3) Uani 1 1 d . . .
N1 N 0.7731(3) 0.7006(2) 0.40772(14) 0.0234(4) Uani 1 1 d . . .
H1N H 0.857(5) 0.701(3) 0.421(3) 0.046(11) Uiso 1 1 d . . .
N2 N 0.7489(2) 0.71609(18) 0.55463(14) 0.0200(4) Uani 1 1 d . . .
H2N H 0.833(4) 0.744(3) 0.551(2) 0.028(9) Uiso 1 1 d . . .
N3 N 0.7366(2) 0.77920(17) 0.69606(13) 0.0195(4) Uani 1 1 d . . .
F1 F 0.8001(3) 0.85561(15) 0.98981(16) 0.0530(6) Uani 1 1 d . . .
F2 F 0.7160(2) 1.02979(16) 0.97815(13) 0.0384(4) Uani 1 1 d . . .
F3 F 0.8532(3) 0.97888(17) 1.09537(11) 0.0445(5) Uani 1 1 d . . .
F4 F 0.9561(2) 1.09071(15) 0.99343(13) 0.0390(4) Uani 1 1 d . . .
F5 F 1.0423(2) 0.91818(18) 1.00755(11) 0.0417(4) Uani 1 1 d . . .
F6 F 0.9021(2) 0.96651(14) 0.88903(10) 0.0327(3) Uani 1 1 d . . .
C1 C 0.4058(4) 0.8944(2) 0.07152(17) 0.0288(5) Uani 1 1 d . . .
H1A H 0.3478 0.8263 0.0676 0.043 Uiso 1 1 calc R . .
H1B H 0.4976 0.8893 0.0351 0.043 Uiso 1 1 calc R . .
H1C H 0.3420 0.9549 0.0513 0.043 Uiso 1 1 calc R . .
C2 C 0.5865(3) 0.80704(18) 0.20791(15) 0.0192(4) Uani 1 1 d . . .
C3 C 0.6278(3) 0.7951(2) 0.29552(16) 0.0203(4) Uani 1 1 d . . .
H3A H 0.5912 0.8449 0.3380 0.024 Uiso 1 1 calc R . .
C4 C 0.7229(3) 0.7098(2) 0.31945(15) 0.0200(4) Uani 1 1 d . . .
C5 C 0.7739(3) 0.6344(2) 0.25838(18) 0.0236(5) Uani 1 1 d . . .
H5A H 0.8372 0.5753 0.2754 0.028 Uiso 1 1 calc R . .
C6 C 0.7304(3) 0.6474(2) 0.17194(18) 0.0257(5) Uani 1 1 d . . .
H6A H 0.7656 0.5971 0.1294 0.031 Uiso 1 1 calc R . .
C7 C 0.6358(3) 0.73313(19) 0.14690(16) 0.0232(5) Uani 1 1 d . . .
H7A H 0.6054 0.7405 0.0878 0.028 Uiso 1 1 calc R . .
C8 C 0.6779(3) 0.69663(19) 0.47708(17) 0.0188(4) Uani 1 1 d . . .
C9 C 0.6810(3) 0.70996(19) 0.63643(15) 0.0176(4) Uani 1 1 d . . .
C10 C 0.5658(3) 0.6347(2) 0.65563(16) 0.0207(4) Uani 1 1 d . . .
H10A H 0.5270 0.5871 0.6121 0.025 Uiso 1 1 calc R . .
C11 C 0.5099(3) 0.6317(2) 0.74035(18) 0.0256(5) Uani 1 1 d . . .
H11A H 0.4316 0.5815 0.7555 0.031 Uiso 1 1 calc R . .
C12 C 0.5683(3) 0.7018(2) 0.80280(17) 0.0255(5) Uani 1 1 d . . .
H12A H 0.5314 0.7002 0.8610 0.031 Uiso 1 1 calc R . .
C13 C 0.6812(3) 0.7740(2) 0.77832(16) 0.0238(5) Uani 1 1 d . . .
H13A H 0.7218 0.8220 0.8209 0.029 Uiso 1 1 calc R . .

loop_
_atom_site_aniso_label
_atom_site_aniso_U_11
_atom_site_aniso_U_22
_atom_site_aniso_U_33
_atom_site_aniso_U_23
_atom_site_aniso_U_13
_atom_site_aniso_U_12
Ag1 0.02474(8) 0.01967(8) 0.02848(9) -0.00166(7) 0.00393(8) -0.00354(7)
S1 0.0192(2) 0.0194(2) 0.0249(3) 0.0022(2) -0.0017(2) -0.0018(2)
P1 0.0249(3) 0.0186(3) 0.0221(3) 0.0024(2) 0.0035(2) 0.0047(2)
O1 0.0154(7) 0.0240(8) 0.0225(8) 0.0015(7) -0.0033(6) -0.0042(6)
N1 0.0144(9) 0.0365(12) 0.0193(10) 0.0011(8) -0.0016(8) -0.0006(9)
N2 0.0145(9) 0.0258(10) 0.0198(9) 0.0021(8) -0.0003(7) -0.0022(8)
N3 0.0199(9) 0.0209(9) 0.0178(9) 0.0027(7) -0.0003(7) 0.0005(8)
F1 0.0778(16) 0.0205(9) 0.0607(14) -0.0012(9) 0.0215(13) -0.0124(9)
F2 0.0249(8) 0.0411(10) 0.0492(11) -0.0028(8) -0.0026(8) 0.0111(7)
F3 0.0603(13) 0.0495(11) 0.0236(8) 0.0050(8) 0.0132(8) 0.0271(10)
F4 0.0393(9) 0.0297(8) 0.0480(10) -0.0028(9) -0.0071(8) -0.0096(8)
F5 0.0387(9) 0.0576(12) 0.0287(8) 0.0008(9) 0.0005(7) 0.0302(9)
F6 0.0397(9) 0.0375(9) 0.0209(7) 0.0021(6) -0.0001(7) 0.0061(9)
C1 0.0292(12) 0.0279(13) 0.0293(12) 0.0035(9) -0.0092(11) -0.0061(11)
C2 0.0207(10) 0.0174(10) 0.0196(10) 0.0016(8) 0.0002(9) -0.0026(9)
C3 0.0199(11) 0.0212(10) 0.0198(10) -0.0026(8) 0.0032(8) -0.0029(8)
C4 0.0169(9) 0.0235(10) 0.0195(11) 0.0010(9) -0.0009(8) -0.0044(8)
C5 0.0239(11) 0.0196(11) 0.0275(12) -0.0001(9) 0.0013(10) -0.0010(9)
C6 0.0317(12) 0.0224(11) 0.0229(11) -0.0040(10) 0.0046(11) 0.0001(9)
C7 0.0345(13) 0.0143(9) 0.0208(11) 0.0006(8) -0.0059(9) -0.0044(9)
C8 0.0152(9) 0.0162(10) 0.0250(11) 0.0044(8) 0.0007(9) 0.0021(8)
C9 0.0144(9) 0.0184(10) 0.0198(10) 0.0035(8) -0.0022(8) 0.0014(8)
C10 0.0178(10) 0.0206(10) 0.0236(11) 0.0038(9) 0.0010(8) -0.0006(8)
C11 0.0200(11) 0.0287(13) 0.0280(13) 0.0093(11) 0.0039(10) 0.0013(10)
C12 0.0227(12) 0.0328(13) 0.0212(11) 0.0054(10) 0.0044(9) 0.0039(10)
C13 0.0259(12) 0.0244(12) 0.0212(11) 0.0009(9) -0.0005(9) 0.0028(10)

loop_
_atom_type_symbol
_atom_type_description
_atom_type_scat_dispersion_real
_atom_type_scat_dispersion_imag
_atom_type_scat_source
C C 0.0033 0.0016 'International Tables Vol C Tables 4.2.6.8 and 6.1.1.4'
H H 0.0000 0.0000 'International Tables Vol C Tables 4.2.6.8 and 6.1.1.4'
N N 0.0061 0.0033 'International Tables Vol C Tables 4.2.6.8 and 6.1.1.4'
O O 0.0106 0.0060 'International Tables Vol C Tables 4.2.6.8 and 6.1.1.4'
F F 0.0171 0.0103 'International Tables Vol C Tables 4.2.6.8 and 6.1.1.4'
P P 0.1023 0.0942 'International Tables Vol C Tables 4.2.6.8 and 6.1.1.4'
S S 0.1246 0.1234 'International Tables Vol C Tables 4.2.6.8 and 6.1.1.4'
Ag Ag -0.8971 1.1015 'International Tables Vol C Tables 4.2.6.8 and 6.1.1.4'

loop_
_geom_angle_atom_site_label_1
_geom_angle_atom_site_label_2
_geom_angle_atom_site_label_3
_geom_angle
_geom_angle_site_symmetry_1
_geom_angle_site_symmetry_3
_geom_angle_publ_flag
N3 Ag1 S1 160.03(6) 2_674 . yes
C2 S1 C1 104.06(12) . . yes
C2 S1 Ag1 111.97(8) . . yes
C1 S1 Ag1 100.52(9) . . yes
F4 P1 F5 90.22(12) . . yes
F4 P1 F3 90.66(11) . . yes
F5 P1 F3 90.00(10) . . yes
F4 P1 F2 89.21(11) . . yes
F5 P1 F2 179.27(12) . . yes
F3 P1 F2 89.55(11) . . yes
F4 P1 F1 179.03(13) . . yes
F5 P1 F1 90.29(13) . . yes
F3 P1 F1 90.16(12) . . yes
F2 P1 F1 90.29(13) . . yes
F4 P1 F6 90.20(10) . . yes
F5 P1 F6 90.51(10) . . yes
F3 P1 F6 179.00(13) . . yes
F2 P1 F6 89.95(11) . . yes
F1 P1 F6 88.97(11) . . yes
C8 N1 C4 124.1(2) . . yes
C8 N1 H1N 112(3) . . ?
C4 N1 H1N 124(3) . . ?
C8 N2 C9 125.8(2) . . yes
C8 N2 H2N 115(2) . . ?
C9 N2 H2N 119(2) . . ?
C9 N3 C13 118.5(2) . . yes
C9 N3 Ag1 124.95(16) . 2_675 yes
C13 N3 Ag1 116.38(17) . 2_675 yes
S1 C1 H1A 109.5 . . ?
S1 C1 H1B 109.5 . . ?
H1A C1 H1B 109.5 . . ?
S1 C1 H1C 109.5 . . ?
H1A C1 H1C 109.5 . . ?
H1B C1 H1C 109.5 . . ?
C7 C2 C3 120.3(2) . . yes
C7 C2 S1 123.50(19) . . yes
C3 C2 S1 116.09(18) . . yes
C4 C3 C2 119.2(2) . . yes
C4 C3 H3A 120.4 . . ?
C2 C3 H3A 120.4 . . ?
C3 C4 C5 121.1(2) . . yes
C3 C4 N1 119.7(2) . . yes
C5 C4 N1 119.2(2) . . yes
C6 C5 C4 118.7(2) . . yes
C6 C5 H5A 120.7 . . ?
C4 C5 H5A 120.7 . . ?
C5 C6 C7 120.8(2) . . yes
C5 C6 H6A 119.6 . . ?
C7 C6 H6A 119.6 . . ?
C2 C7 C6 119.8(2) . . yes
C2 C7 H7A 120.1 . . ?
C6 C7 H7A 120.1 . . ?
O1 C8 N1 122.7(2) . . yes
O1 C8 N2 123.7(2) . . yes
N1 C8 N2 113.6(2) . . yes
N3 C9 N2 115.3(2) . . yes
N3 C9 C10 122.4(2) . . yes
N2 C9 C10 122.2(2) . . yes
C11 C10 C9 117.9(2) . . yes
C11 C10 H10A 121.1 . . ?
C9 C10 H10A 121.1 . . ?
C12 C11 C10 120.1(2) . . yes
C12 C11 H11A 120.0 . . ?
C10 C11 H11A 120.0 . . ?
C13 C12 C11 118.3(2) . . yes
C13 C12 H12A 120.8 . . ?
C11 C12 H12A 120.8 . . ?
N3 C13 C12 122.7(2) . . yes
N3 C13 H13A 118.6 . . ?
C12 C13 H13A 118.6 . . ?

loop_
_geom_bond_atom_site_label_1
_geom_bond_atom_site_label_2
_geom_bond_distance
_geom_bond_site_symmetry_2
_geom_bond_publ_flag
Ag1 N3 2.206(2) 2_674 yes
Ag1 S1 2.4316(6) . yes
S1 C2 1.786(3) . yes
S1 C1 1.808(3) . yes
P1 F4 1.5918(19) . yes
P1 F5 1.5974(18) . yes
P1 F3 1.5977(18) . yes
P1 F2 1.5988(18) . yes
P1 F1 1.602(2) . yes
P1 F6 1.6027(16) . yes
O1 C8 1.244(3) . yes
N1 C8 1.352(3) . yes
N1 C4 1.429(3) . yes
N1 H1N 0.77(4) . ?
N2 C8 1.364(3) . yes
N2 C9 1.391(3) . yes
N2 H2N 0.81(4) . ?
N3 C9 1.341(3) . yes
N3 C13 1.354(3) . yes
N3 Ag1 2.206(2) 2_675 yes
C1 H1A 0.9800 . ?
C1 H1B 0.9800 . ?
C1 H1C 0.9800 . ?
C2 C7 1.374(3) . yes
C2 C3 1.400(3) . yes
C3 C4 1.387(3) . yes
C3 H3A 0.9500 . ?
C4 C5 1.391(3) . yes
C5 C6 1.390(4) . yes
C5 H5A 0.9500 . ?
C6 C7 1.393(4) . yes
C6 H6A 0.9500 . ?
C7 H7A 0.9500 . ?
C9 C10 1.398(3) . yes
C10 C11 1.390(3) . yes
C10 H10A 0.9500 . ?
C11 C12 1.386(4) . yes
C11 H11A 0.9500 . ?
C12 C13 1.378(4) . yes
C12 H12A 0.9500 . ?
C13 H13A 0.9500 . ?

loop_
_geom_hbond_atom_site_label_D
_geom_hbond_atom_site_label_H
_geom_hbond_atom_site_label_A
_geom_hbond_distance_DH
_geom_hbond_distance_HA
_geom_hbond_distance_DA
_geom_hbond_angle_DHA
_geom_hbond_site_symmetry_A
N1 H1N F4 0.77(4) 2.49(4) 3.119(3) 140(4) 3_746
N2 H2N O1 0.81(4) 2.08(4) 2.885(3) 174(3) 4_566
